data_2312465
loop_
_publ_author_name
'Kennedy, Alan R.'
'Kirkhouse, Jennifer B. A.'
'McCarney, Karen M.'
'Puissegur, Olivier'

_publ_section_title
;
 Isostructural behaviour in ammonium and potassium salt forms of
 sulfonated azo dyes.
;
_journal_coeditor_code DG3051
_journal_issue 'Pt 3'
_journal_name_full 'Acta crystallographica. Section C, Structural chemistry'
_journal_page_first 66
_journal_page_last 79
_journal_paper_doi 10.1107/S2053229624001293
_journal_volume 80
_journal_year 2024
_chemical_formula_iupac 'N H4 +, C12 H9 N2 O4 S -'
_chemical_formula_moiety 'N H4 +, C12 H9 N2 O4 S -'
_chemical_formula_sum 'C12 H13 N3 O4 S'
_chemical_formula_weight 295.31
_chemical_name_systematic
;
Ammonium 3-{2-(4-hydroxyphenyl)diazen-1-yl]benzenesulfonate
;
_space_group_crystal_system orthorhombic
_space_group_IT_number 56
_space_group_name_Hall '-P 2ab 2ac'
_space_group_name_H-M_alt 'P c c n'
_atom_sites_solution_hydrogens mixed
_audit_creation_method SHELXL-2018/3
_cell_angle_alpha 90
_cell_angle_beta 90
_cell_angle_gamma 90
_cell_formula_units_Z 8
_cell_length_a 12.6592(3)
_cell_length_b 28.3597(7)
_cell_length_c 7.1268(2)
_cell_measurement_reflns_used 3229
_cell_measurement_temperature 123(2)
_cell_measurement_theta_max 27.48
_cell_measurement_theta_min 1.00
_cell_volume 2558.60(11)
_computing_cell_refinement
;
<i>DENZO</i> and <i>COLLECT</i> (Otwinowski & Minor, 1997)
;
_computing_data_collection
;
<i>DENZO</i> and <i>COLLECT</i> (Otwinowski & Minor, 1997)
;
_computing_data_reduction
;
<i>DENZO</i> and <i>COLLECT</i> (Otwinowski & Minor, 1997)
;
_computing_publication_material
;
SHELXL2018 in WinGX (Farrugia, 2012)
;
_computing_structure_refinement
;
SHELXL2018 (Sheldrick, 2015<i>b</i>)
;
_computing_structure_solution
;
SIR92 (Altomare <i>et al.</i>,  1994)
;
_diffrn_ambient_temperature 123(2)
_diffrn_measured_fraction_theta_full 0.996
_diffrn_measured_fraction_theta_max 0.996
_diffrn_measurement_device_type 'Enraf--Nonius KappaCCD'
_diffrn_measurement_method 'phi and omega scans'
_diffrn_radiation_type MoK\a
_diffrn_radiation_wavelength 0.71073
_diffrn_reflns_av_R_equivalents 0.0688
_diffrn_reflns_av_unetI/netI 0.0827
_diffrn_reflns_limit_h_max 16
_diffrn_reflns_limit_h_min -16
_diffrn_reflns_limit_k_max 36
_diffrn_reflns_limit_k_min -36
_diffrn_reflns_limit_l_max 9
_diffrn_reflns_limit_l_min -9
_diffrn_reflns_number 5346
_diffrn_reflns_theta_full 26.000
_diffrn_reflns_theta_max 27.486
_diffrn_reflns_theta_min 1.762
_diffrn_source 'sealed tube'
_diffrn_standards_decay_% 0
_diffrn_standards_interval_count 0
_diffrn_standards_number 0
_exptl_absorpt_coefficient_mu 0.271
_exptl_absorpt_correction_type none
_exptl_crystal_colour yellow-orange
_exptl_crystal_density_diffrn 1.533
_exptl_crystal_description 'cut needle'
_exptl_crystal_F_000 1232
_exptl_crystal_size_max 0.30
_exptl_crystal_size_mid 0.10
_exptl_crystal_size_min 0.05
_refine_diff_density_max 0.288
_refine_diff_density_min -0.447
_refine_ls_extinction_method none
_refine_ls_goodness_of_fit_ref 1.029
_refine_ls_hydrogen_treatment mixed
_refine_ls_matrix_type full
_refine_ls_number_parameters 201
_refine_ls_number_reflns 2923
_refine_ls_number_restraints 0
_refine_ls_restrained_S_all 1.029
_refine_ls_R_factor_all 0.1043
_refine_ls_R_factor_gt 0.0512
_refine_ls_shift/su_max 0.001
_refine_ls_shift/su_mean 0.000
_refine_ls_structure_factor_coef Fsqd
_refine_ls_weighting_details 'w=1/[\s^2^(Fo^2^)+(0.0361P)^2^+2.7325P] where P=(Fo^2^+2Fc^2^)/3'
_refine_ls_weighting_scheme calc
_refine_ls_wR_factor_gt 0.0983
_refine_ls_wR_factor_ref 0.1176
_reflns_number_gt 1850
_reflns_number_total 2923
_reflns_threshold_expression 'I > 2\s(I)'
_cod_data_source_file dg3051.cif
_cod_data_source_block NH45
_cod_database_code 2312465
_shelx_space_group_comment
;
The symmetry employed for this shelxl refinement is uniquely defined
by the following loop, which should always be used as a source of
symmetry information in preference to the above space-group names.
They are only intended as comments.
;

loop_
_space_group_symop_operation_xyz
'x, y, z'
'-x+1/2, -y+1/2, z'
'x+1/2, -y, -z+1/2'
'-x, y+1/2, -z+1/2'
'-x, -y, -z'
'x-1/2, y-1/2, -z'
'-x-1/2, y, z-1/2'
'x, -y-1/2, z-1/2'

loop_
_atom_site_type_symbol
_atom_site_label
_atom_site_fract_x
_atom_site_fract_y
_atom_site_fract_z
_atom_site_U_iso_or_equiv
_atom_site_adp_type
_atom_site_calc_flag
_atom_site_occupancy
_atom_site_disorder_assembly
_atom_site_disorder_group
S S1 0.94027(5) 0.56239(2) 0.18127(9) 0.01749(18) Uani d 1 . .
O O1 0.85668(15) 0.55115(7) 0.0463(3) 0.0287(5) Uani d 1 . .
O O2 1.04360(14) 0.56367(7) 0.0953(3) 0.0278(5) Uani d 1 . .
O O3 0.93547(16) 0.53174(7) 0.3437(3) 0.0301(5) Uani d 1 . .
O O4 1.24530(16) 0.93197(7) 0.0369(3) 0.0255(5) Uani d 1 . .
N N1 1.02393(17) 0.73916(8) 0.2062(3) 0.0203(5) Uani d 1 . .
N N2 0.99241(18) 0.78005(9) 0.2434(3) 0.0203(5) Uani d 1 . .
N N3 0.6639(2) 0.50958(11) 0.1885(4) 0.0229(6) Uani d 1 . .
C C1 0.9119(2) 0.62035(10) 0.2584(3) 0.0168(6) Uani d 1 . .
C C2 0.9772(2) 0.65733(10) 0.2101(4) 0.0180(6) Uani d 1 . .
H H2 1.039750 0.651624 0.139888 0.022 Uiso calc 1 . .
C C3 0.9512(2) 0.70309(10) 0.2644(4) 0.0176(6) Uani d 1 . .
C C4 0.8602(2) 0.71133(10) 0.3688(4) 0.0206(6) Uani d 1 . .
H H4 0.842341 0.742487 0.406115 0.025 Uiso calc 1 . .
C C5 0.7955(2) 0.67381(10) 0.4181(4) 0.0222(7) Uani d 1 . .
H H5 0.733423 0.679368 0.489583 0.027 Uiso calc 1 . .
C C6 0.8209(2) 0.62841(10) 0.3640(4) 0.0202(6) Uani d 1 . .
H H6 0.776597 0.602809 0.398488 0.024 Uiso calc 1 . .
C C7 1.0619(2) 0.81667(10) 0.1844(4) 0.0181(6) Uani d 1 . .
C C8 1.1588(2) 0.80929(10) 0.0944(4) 0.0220(6) Uani d 1 . .
H H8 1.181883 0.778107 0.068094 0.026 Uiso calc 1 . .
C C9 1.2208(2) 0.84727(10) 0.0436(4) 0.0208(6) Uani d 1 . .
H H9 1.286594 0.842325 -0.017454 0.025 Uiso calc 1 . .
C C10 1.1862(2) 0.89298(10) 0.0825(4) 0.0182(6) Uani d 1 . .
C C11 1.0895(2) 0.90081(10) 0.1682(4) 0.0200(6) Uani d 1 . .
H H11 1.065732 0.932015 0.191929 0.024 Uiso calc 1 . .
C C12 1.0278(2) 0.86232(10) 0.2188(4) 0.0191(6) Uani d 1 . .
H H12 0.961388 0.867354 0.277683 0.023 Uiso calc 1 . .
H H1N 0.673(3) 0.4784(13) 0.204(5) 0.042(10) Uiso d 1 . .
H H2N 0.731(3) 0.5206(11) 0.146(5) 0.046(10) Uiso d 1 . .
H H3N 0.641(2) 0.5235(11) 0.292(4) 0.026(8) Uiso d 1 . .
H H4N 0.619(3) 0.5176(12) 0.096(5) 0.048(11) Uiso d 1 . .
H H1H 1.306(3) 0.9239(14) 0.020(6) 0.063(13) Uiso d 1 . .

loop_
_atom_site_aniso_label
_atom_site_aniso_U_11
_atom_site_aniso_U_22
_atom_site_aniso_U_33
_atom_site_aniso_U_12
_atom_site_aniso_U_13
_atom_site_aniso_U_23
S1 0.0153(3) 0.0193(3) 0.0179(3) 0.0001(3) 0.0004(3) 0.0010(3)
O1 0.0239(11) 0.0337(13) 0.0287(11) 0.0064(9) -0.0101(9) -0.0126(10)
O2 0.0172(10) 0.0255(11) 0.0407(12) 0.0015(9) 0.0095(9) 0.0013(10)
O3 0.0488(13) 0.0207(11) 0.0208(10) 0.0014(10) 0.0054(10) 0.0055(9)
O4 0.0188(10) 0.0256(12) 0.0319(11) -0.0016(10) 0.0045(10) 0.0032(10)
N1 0.0191(11) 0.0208(13) 0.0211(12) -0.0016(10) -0.0006(10) -0.0001(11)
N2 0.0211(13) 0.0203(13) 0.0194(12) -0.0017(11) -0.0025(9) 0.0018(10)
N3 0.0259(14) 0.0243(15) 0.0185(13) 0.0008(12) 0.0015(13) -0.0021(13)
C1 0.0166(14) 0.0197(15) 0.0141(13) 0.0011(12) -0.0008(11) 0.0025(12)
C2 0.0138(13) 0.0220(15) 0.0182(14) 0.0010(12) -0.0001(11) -0.0002(12)
C3 0.0135(13) 0.0231(15) 0.0163(13) -0.0053(12) -0.0040(11) 0.0036(12)
C4 0.0185(13) 0.0198(16) 0.0235(14) 0.0025(12) -0.0007(12) -0.0006(13)
C5 0.0168(14) 0.0278(18) 0.0218(15) 0.0033(12) 0.0023(12) 0.0002(13)
C6 0.0165(13) 0.0239(16) 0.0200(14) -0.0017(12) -0.0003(12) 0.0025(13)
C7 0.0173(12) 0.0212(14) 0.0156(13) -0.0023(12) -0.0055(12) -0.0001(12)
C8 0.0217(14) 0.0219(16) 0.0225(15) 0.0016(12) -0.0022(12) -0.0031(13)
C9 0.0162(14) 0.0270(17) 0.0193(14) 0.0004(12) 0.0000(11) -0.0023(13)
C10 0.0172(14) 0.0211(16) 0.0163(14) -0.0034(12) -0.0031(11) 0.0014(12)
C11 0.0193(13) 0.0186(15) 0.0222(14) 0.0020(11) -0.0021(12) 0.0007(13)
C12 0.0158(13) 0.0241(16) 0.0174(13) -0.0008(12) -0.0015(11) -0.0007(13)

loop_
_atom_type_symbol
_atom_type_description
_atom_type_scat_dispersion_real
_atom_type_scat_dispersion_imag
_atom_type_scat_source
S S 0.1246 0.1234 'International Tables Vol C Tables 4.2.6.8 and 6.1.1.4'
O O 0.0106 0.0060 'International Tables Vol C Tables 4.2.6.8 and 6.1.1.4'
N N 0.0061 0.0033 'International Tables Vol C Tables 4.2.6.8 and 6.1.1.4'
C C 0.0033 0.0016 'International Tables Vol C Tables 4.2.6.8 and 6.1.1.4'
H H 0.0000 0.0000 'International Tables Vol C Tables 4.2.6.8 and 6.1.1.4'

loop_
_geom_angle_atom_site_label_1
_geom_angle_atom_site_label_2
_geom_angle_atom_site_label_3
_geom_angle_site_symmetry_1
_geom_angle_site_symmetry_3
_geom_angle
_geom_angle_publ_flag
O2 S1 O3 . . 113.06(12) ?
O2 S1 O1 . . 112.41(12) ?
O3 S1 O1 . . 111.33(12) ?
O2 S1 C1 . . 106.97(12) ?
O3 S1 C1 . . 107.48(12) ?
O1 S1 C1 . . 105.04(12) ?
C10 O4 H1H . . 109(3) ?
N2 N1 C3 . . 113.2(2) ?
N1 N2 C7 . . 114.5(2) ?
H1N N3 H2N . . 105(3) ?
H1N N3 H3N . . 112(3) ?
H2N N3 H3N . . 114(3) ?
H1N N3 H4N . . 114(3) ?
H2N N3 H4N . . 105(3) ?
H3N N3 H4N . . 107(3) ?
C2 C1 C6 . . 120.4(3) ?
C2 C1 S1 . . 120.5(2) ?
C6 C1 S1 . . 119.2(2) ?
C1 C2 C3 . . 119.8(2) ?
C1 C2 H2 . . 120.1 ?
C3 C2 H2 . . 120.1 ?
C4 C3 C2 . . 120.0(2) ?
C4 C3 N1 . . 124.4(3) ?
C2 C3 N1 . . 115.6(2) ?
C5 C4 C3 . . 119.7(3) ?
C5 C4 H4 . . 120.2 ?
C3 C4 H4 . . 120.2 ?
C6 C5 C4 . . 120.4(3) ?
C6 C5 H5 . . 119.8 ?
C4 C5 H5 . . 119.8 ?
C5 C6 C1 . . 119.7(3) ?
C5 C6 H6 . . 120.2 ?
C1 C6 H6 . . 120.2 ?
C12 C7 C8 . . 119.6(3) ?
C12 C7 N2 . . 115.9(2) ?
C8 C7 N2 . . 124.6(2) ?
C9 C8 C7 . . 120.1(3) ?
C9 C8 H8 . . 120.0 ?
C7 C8 H8 . . 120.0 ?
C8 C9 C10 . . 119.6(3) ?
C8 C9 H9 . . 120.2 ?
C10 C9 H9 . . 120.2 ?
O4 C10 C11 . . 117.1(2) ?
O4 C10 C9 . . 122.0(2) ?
C11 C10 C9 . . 120.9(3) ?
C10 C11 C12 . . 119.0(3) ?
C10 C11 H11 . . 120.5 ?
C12 C11 H11 . . 120.5 ?
C7 C12 C11 . . 120.8(3) ?
C7 C12 H12 . . 119.6 ?
C11 C12 H12 . . 119.6 ?

loop_
_geom_bond_atom_site_label_1
_geom_bond_atom_site_label_2
_geom_bond_site_symmetry_2
_geom_bond_distance
_geom_bond_publ_flag
S1 O2 . 1.4449(19) ?
S1 O3 . 1.449(2) ?
S1 O1 . 1.4648(19) ?
S1 C1 . 1.770(3) ?
O4 C10 . 1.374(3) ?
O4 H1H . 0.82(4) ?
N1 N2 . 1.254(3) ?
N1 C3 . 1.437(3) ?
N2 C7 . 1.425(3) ?
N3 H1N . 0.90(4) ?
N3 H2N . 0.96(4) ?
N3 H3N . 0.89(3) ?
N3 H4N . 0.90(4) ?
C1 C2 . 1.379(4) ?
C1 C6 . 1.395(4) ?
C2 C3 . 1.394(4) ?
C2 H2 . 0.9500 ?
C3 C4 . 1.392(4) ?
C4 C5 . 1.387(4) ?
C4 H4 . 0.9500 ?
C5 C6 . 1.382(4) ?
C5 H5 . 0.9500 ?
C6 H6 . 0.9500 ?
C7 C12 . 1.387(4) ?
C7 C8 . 1.400(4) ?
C8 C9 . 1.381(4) ?
C8 H8 . 0.9500 ?
C9 C10 . 1.396(4) ?
C9 H9 . 0.9500 ?
C10 C11 . 1.386(4) ?
C11 C12 . 1.390(4) ?
C11 H11 . 0.9500 ?
C12 H12 . 0.9500 ?

loop_
_geom_hbond_atom_site_label_D
_geom_hbond_atom_site_label_H
_geom_hbond_atom_site_label_A
_geom_hbond_site_symmetry_A
_geom_hbond_distance_DH
_geom_hbond_distance_HA
_geom_hbond_distance_DA
_geom_hbond_angle_DHA
_geom_hbond_publ_flag
N3 H1N O2 3_465 0.90(4) 2.48(3) 3.002(4) 118(3) yes
N3 H1N O4 6 0.90(4) 2.35(3) 2.913(4) 121(3) yes
N3 H1N O4 4_745 0.90(4) 2.50(4) 3.162(4) 131(3) yes
N3 H2N O1 . 0.96(4) 1.94(4) 2.893(3) 171(3) yes
N3 H3N O1 7_756 0.89(3) 1.97(3) 2.822(3) 159(3) yes
N3 H4N O3 7_755 0.90(4) 1.97(4) 2.831(3) 160(3) yes
O4 H1H O2 2_765 0.82(4) 2.00(4) 2.707(3) 144(4) yes

loop_
_geom_torsion_atom_site_label_1
_geom_torsion_atom_site_label_2
_geom_torsion_atom_site_label_3
_geom_torsion_atom_site_label_4
_geom_torsion_site_symmetry_1
_geom_torsion_site_symmetry_2
_geom_torsion_site_symmetry_3
_geom_torsion_site_symmetry_4
_geom_torsion
_geom_torsion_publ_flag
C3 N1 N2 C7 . . . . -178.9(2) ?
O2 S1 C1 C2 . . . . 8.3(3) ?
O3 S1 C1 C2 . . . . 130.0(2) ?
O1 S1 C1 C2 . . . . -111.3(2) ?
O2 S1 C1 C6 . . . . -173.6(2) ?
O3 S1 C1 C6 . . . . -51.9(2) ?
O1 S1 C1 C6 . . . . 66.7(2) ?
C6 C1 C2 C3 . . . . -1.0(4) ?
S1 C1 C2 C3 . . . . 177.0(2) ?
C1 C2 C3 C4 . . . . 0.6(4) ?
C1 C2 C3 N1 . . . . -179.6(2) ?
N2 N1 C3 C4 . . . . -6.4(4) ?
N2 N1 C3 C2 . . . . 173.9(2) ?
C2 C3 C4 C5 . . . . -0.1(4) ?
N1 C3 C4 C5 . . . . -179.8(2) ?
C3 C4 C5 C6 . . . . -0.1(4) ?
C4 C5 C6 C1 . . . . -0.3(4) ?
C2 C1 C6 C5 . . . . 0.8(4) ?
S1 C1 C6 C5 . . . . -177.2(2) ?
N1 N2 C7 C12 . . . . 178.2(2) ?
N1 N2 C7 C8 . . . . -0.8(4) ?
C12 C7 C8 C9 . . . . 1.3(4) ?
N2 C7 C8 C9 . . . . -179.7(2) ?
C7 C8 C9 C10 . . . . -0.1(4) ?
C8 C9 C10 O4 . . . . 179.3(2) ?
C8 C9 C10 C11 . . . . -1.3(4) ?
O4 C10 C11 C12 . . . . -179.2(2) ?
C9 C10 C11 C12 . . . . 1.3(4) ?
C8 C7 C12 C11 . . . . -1.3(4) ?
N2 C7 C12 C11 . . . . 179.6(2) ?
C10 C11 C12 C7 . . . . -0.1(4) ?
